data_7151302
loop_
_publ_author_name
'Rudzevich, Yuliya'
'Rudzevich, Valentyn'
'Schollmeyer, Dieter'
'Thondorf, Iris'
'B\"ohmer, Volker'

_publ_section_title
;
 Hydrogen bonding in dimers of tritolyl and tritosylurea derivatives of
 triphenylmethanes.
;
_journal_issue 21
_journal_name_full 'Organic &amp; biomolecular chemistry'
_journal_page_first 3938
_journal_page_last 3944
_journal_paper_doi 10.1039/b609707c
_journal_volume 4
_journal_year 2006
_chemical_formula_sum 'C61.5 H76.5 Cl1.5 N6 O6'
_chemical_formula_weight 1048.96
_chemical_name_systematic
;
?
;
_space_group_IT_number 15
_symmetry_cell_setting monoclinic
_symmetry_space_group_name_Hall '-C 2yc'
_symmetry_space_group_name_H-M 'C 1 2/c 1'
_atom_sites_solution_hydrogens geom
_atom_sites_solution_primary direct
_atom_sites_solution_secondary difmap
_audit_creation_method SHELXL-97
_cell_angle_alpha 90.00
_cell_angle_beta 122.233(5)
_cell_angle_gamma 90.00
_cell_formula_units_Z 8
_cell_length_a 34.004(4)
_cell_length_b 15.738(3)
_cell_length_c 26.894(4)
_cell_measurement_reflns_used 25
_cell_measurement_temperature 193(2)
_cell_measurement_theta_max 29
_cell_measurement_theta_min 25
_cell_volume 12174(3)
_computing_cell_refinement 'Enraf Nonius Software V5'
_computing_data_collection 'Enraf Nonius Software V5'
_computing_data_reduction 'Corinc (Drager, 1971)'
_computing_structure_refinement 'SHELXL-97 (Sheldrick, 1997)'
_computing_structure_solution 'SIR-92 (Altomare, 1994)'
_diffrn_ambient_temperature 193(2)
_diffrn_measured_fraction_theta_full 0.997
_diffrn_measured_fraction_theta_max 0.997
_diffrn_measurement_device '\k-geometry diffractometer'
_diffrn_measurement_device_type 'CAD4 Enraf Nonius'
_diffrn_measurement_method \w/2\q
_diffrn_radiation_monochromator graphite
_diffrn_radiation_type CuK\a
_diffrn_radiation_wavelength 1.54178
_diffrn_reflns_av_R_equivalents 0.0000
_diffrn_reflns_av_sigmaI/netI 0.0625
_diffrn_reflns_limit_h_max 41
_diffrn_reflns_limit_h_min -34
_diffrn_reflns_limit_k_max 0
_diffrn_reflns_limit_k_min -19
_diffrn_reflns_limit_l_max 0
_diffrn_reflns_limit_l_min -32
_diffrn_reflns_number 11539
_diffrn_reflns_theta_full 70.09
_diffrn_reflns_theta_max 70.09
_diffrn_reflns_theta_min 3.07
_diffrn_source 'rotating anode'
_diffrn_standards_decay_% 20
_diffrn_standards_interval_time 60
_diffrn_standards_number 3
_exptl_absorpt_coefficient_mu 1.170
_exptl_absorpt_correction_T_max 0.8647
_exptl_absorpt_correction_T_min 0.5215
_exptl_absorpt_correction_type none
_exptl_absorpt_process_details 'Corinc (Drager, 1971)'
_exptl_crystal_colour colourless
_exptl_crystal_density_diffrn 1.145
_exptl_crystal_density_method 'not measured'
_exptl_crystal_description block
_exptl_crystal_F_000 4488
_exptl_crystal_size_max 0.64
_exptl_crystal_size_mid 0.13
_exptl_crystal_size_min 0.13
_refine_diff_density_max 0.942
_refine_diff_density_min -0.962
_refine_diff_density_rms 0.081
_refine_ls_extinction_method none
_refine_ls_goodness_of_fit_ref 1.089
_refine_ls_hydrogen_treatment constr
_refine_ls_matrix_type full
_refine_ls_number_parameters 692
_refine_ls_number_reflns 11539
_refine_ls_number_restraints 42
_refine_ls_restrained_S_all 1.097
_refine_ls_R_factor_all 0.1510
_refine_ls_R_factor_gt 0.1004
_refine_ls_shift/su_max 0.000
_refine_ls_shift/su_mean 0.000
_refine_ls_structure_factor_coef Fsqd
_refine_ls_weighting_details 'calc w=1/[\s^2^(Fo^2^)+(0.1934P)^2^+0.0000P] where P=(Fo^2^+2Fc^2^)/3'
_refine_ls_weighting_scheme calc
_refine_ls_wR_factor_obs 0.2920
_refine_ls_wR_factor_ref 0.3260
_reflns_number_gt 6622
_reflns_number_total 11539
_reflns_threshold_expression >2sigma(I)
_cod_data_source_file b609707c.txt
_cod_data_source_block 3a
_cod_original_sg_symbol_H-M 'C 2/c'
_cod_original_formula_sum 'C61.50 H76.50 Cl1.50 N6 O6'
_cod_database_code 7151302

loop_
_symmetry_equiv_pos_as_xyz
'x, y, z'
'-x, y, -z+1/2'
'x+1/2, y+1/2, z'
'-x+1/2, y+1/2, -z+1/2'
'-x, -y, -z'
'x, -y, z-1/2'
'-x+1/2, -y+1/2, -z'
'x+1/2, -y+1/2, z-1/2'

loop_
_atom_site_label
_atom_site_type_symbol
_atom_site_fract_x
_atom_site_fract_y
_atom_site_fract_z
_atom_site_U_iso_or_equiv
_atom_site_adp_type
_atom_site_occupancy
_atom_site_symmetry_multiplicity
_atom_site_calc_flag
_atom_site_refinement_flags
_atom_site_disorder_assembly
_atom_site_disorder_group
O1 O 0.16818(9) 0.23262(19) 0.58977(13) 0.0513(7) Uani 1 1 d . . .
O2 O 0.21346(10) -0.0008(2) 0.64011(13) 0.0603(8) Uani 1 1 d . . .
O3 O 0.16331(9) 0.05804(19) 0.47009(12) 0.0492(7) Uani 1 1 d . . .
O4 O -0.00680(10) 0.22797(19) 0.61112(13) 0.0494(7) Uani 1 1 d . . .
O5 O 0.05815(10) -0.27324(19) 0.58950(13) 0.0532(7) Uani 1 1 d . . .
O6 O -0.05253(9) 0.04272(18) 0.30019(11) 0.0449(7) Uani 1 1 d . . .
N1 N 0.03846(12) 0.1101(2) 0.63798(15) 0.0454(8) Uani 1 1 d . . .
H1N H 0.0418 0.0601 0.6513 0.055 Uiso 1 1 d R . .
N2 N -0.02414(12) 0.1120(3) 0.64717(16) 0.0528(9) Uani 1 1 d . . .
H2N H -0.0123 0.0586 0.6627 0.063 Uiso 1 1 d R . .
N3 N 0.06242(13) -0.2180(2) 0.51372(16) 0.0523(9) Uani 1 1 d . . .
H4N H 0.0486 -0.2109 0.4684 0.063 Uiso 1 1 d R . .
N4 N 0.00378(13) -0.3081(3) 0.49384(16) 0.0550(9) Uani 1 1 d . . .
H3N H 0.0015 -0.3124 0.4559 0.066 Uiso 1 1 d R . .
N5 N -0.02225(11) 0.1469(2) 0.36935(14) 0.0501(9) Uani 1 1 d . . .
H5N H -0.0313 0.1900 0.3787 0.060 Uiso 1 1 d R . .
N6 N -0.10065(11) 0.1374(2) 0.30641(16) 0.0528(9) Uani 1 1 d . . .
H6N H -0.1039 0.1959 0.3244 0.063 Uiso 1 1 d R . .
C1 C 0.13025(12) 0.0699(3) 0.54560(16) 0.0395(8) Uani 1 1 d . . .
H1 H 0.1620 0.0894 0.5572 0.047 Uiso 1 1 calc R . .
C2 C 0.11611(12) 0.1230(2) 0.58109(15) 0.0367(8) Uani 1 1 d . . .
C3 C 0.13565(12) 0.2020(3) 0.60135(16) 0.0413(9) Uani 1 1 d . . .
C4 C 0.12550(14) 0.2510(3) 0.63690(18) 0.0460(9) Uani 1 1 d . . .
C5 C 0.09260(14) 0.2200(3) 0.64794(17) 0.0442(9) Uani 1 1 d . . .
H5 H 0.0845 0.2527 0.6709 0.053 Uiso 1 1 calc R . .
C6 C 0.07163(13) 0.1426(3) 0.62597(16) 0.0407(9) Uani 1 1 d . . .
C7 C 0.08394(13) 0.0924(3) 0.59372(16) 0.0392(8) Uani 1 1 d . . .
H7 H 0.0705 0.0378 0.5804 0.047 Uiso 1 1 calc R . .
C8 C 0.15030(16) 0.3333(3) 0.6634(2) 0.0598(12) Uani 1 1 d . . .
H8A H 0.1840 0.3238 0.6851 0.090 Uiso 1 1 d R . .
H8B H 0.1415 0.3548 0.6903 0.090 Uiso 1 1 d R . .
H8C H 0.1416 0.3749 0.6320 0.090 Uiso 1 1 d R . .
C9 C 0.00224(13) 0.1552(3) 0.63106(16) 0.0415(9) Uani 1 1 d . . .
C10 C -0.05907(15) 0.1482(3) 0.65347(18) 0.0516(10) Uani 1 1 d . . .
C11 C -0.08690(17) 0.2141(4) 0.6197(2) 0.0695(15) Uani 1 1 d . . .
H11 H -0.0837 0.2361 0.5891 0.083 Uiso 1 1 calc R . .
C12 C -0.11931(18) 0.2489(4) 0.6294(2) 0.0780(17) Uani 1 1 d . . .
H12 H -0.1376 0.2956 0.6062 0.094 Uiso 1 1 calc R . .
C13 C -0.12568(16) 0.2166(5) 0.6729(2) 0.0763(17) Uani 1 1 d . . .
C14 C -0.09894(17) 0.1500(4) 0.7046(2) 0.0761(17) Uani 1 1 d . . .
H14 H -0.1032 0.1265 0.7339 0.091 Uiso 1 1 calc R . .
C15 C -0.06593(16) 0.1150(4) 0.6963(2) 0.0625(13) Uani 1 1 d . . .
H15 H -0.0478 0.0682 0.7196 0.075 Uiso 1 1 calc R . .
C16 C -0.1613(2) 0.2573(6) 0.6843(3) 0.113(3) Uani 1 1 d . . .
H16A H -0.1547 0.3182 0.6919 0.170 Uiso 1 1 calc R . .
H16B H -0.1590 0.2303 0.7186 0.170 Uiso 1 1 calc R . .
H16C H -0.1927 0.2493 0.6498 0.170 Uiso 1 1 calc R . .
C17 C 0.14801(17) 0.2800(3) 0.5360(2) 0.0580(11) Uani 1 1 d . . .
H17A H 0.1419 0.3391 0.5425 0.070 Uiso 1 1 calc R . .
H17B H 0.1182 0.2539 0.5057 0.070 Uiso 1 1 calc R . .
C18 C 0.1819(2) 0.2792(4) 0.5158(3) 0.0756(16) Uani 1 1 d . . .
H18A H 0.2117 0.3049 0.5467 0.091 Uiso 1 1 calc R . .
H18B H 0.1882 0.2196 0.5102 0.091 Uiso 1 1 calc R . .
C19 C 0.1638(3) 0.3271(6) 0.4594(3) 0.128(3) Uani 1 1 d . . .
H19A H 0.1585 0.3872 0.4651 0.154 Uiso 1 1 calc R . .
H19B H 0.1336 0.3025 0.4286 0.154 Uiso 1 1 calc R . .
C20 C 0.1983(4) 0.3226(8) 0.4394(5) 0.158(4) Uani 1 1 d U . .
H20A H 0.2285 0.3477 0.4696 0.190 Uiso 1 1 calc R . .
H20B H 0.2035 0.2628 0.4329 0.190 Uiso 1 1 calc R . .
C21 C 0.1771(6) 0.3729(12) 0.3820(8) 0.288(9) Uani 1 1 d U . .
H21A H 0.1995 0.3760 0.3697 0.432 Uiso 1 1 d R . .
H21B H 0.1695 0.4305 0.3881 0.432 Uiso 1 1 d R . .
H21C H 0.1487 0.3444 0.3514 0.432 Uiso 1 1 d R . .
C22 C 0.13453(13) -0.0241(2) 0.56165(16) 0.0383(8) Uani 1 1 d . . .
C23 C 0.17563(13) -0.0553(3) 0.61009(17) 0.0452(9) Uani 1 1 d . . .
C24 C 0.18058(15) -0.1402(3) 0.62686(18) 0.0497(10) Uani 1 1 d . . .
C25 C 0.14222(15) -0.1932(3) 0.59560(19) 0.0519(10) Uani 1 1 d . . .
H25 H 0.1445 -0.2508 0.6073 0.062 Uiso 1 1 calc R . .
C26 C 0.10088(14) -0.1640(3) 0.54805(17) 0.0447(9) Uani 1 1 d . . .
C27 C 0.09754(14) -0.0800(3) 0.53067(17) 0.0425(9) Uani 1 1 d . . .
H27 H 0.0695 -0.0603 0.4970 0.051 Uiso 1 1 calc R . .
C28 C 0.22623(17) -0.1736(4) 0.6765(2) 0.0742(15) Uani 1 1 d . . .
H28A H 0.2517 -0.1478 0.6747 0.111 Uiso 1 1 d R . .
H28B H 0.2272 -0.2354 0.6730 0.111 Uiso 1 1 d R . .
H28C H 0.2296 -0.1593 0.7140 0.111 Uiso 1 1 d R . .
C29 C 0.04249(15) -0.2678(3) 0.53565(18) 0.0475(10) Uani 1 1 d . . .
C30 C -0.02150(15) -0.3721(3) 0.5015(2) 0.0551(11) Uani 1 1 d . . .
C31 C -0.02341(19) -0.3810(4) 0.5516(2) 0.0684(14) Uani 1 1 d . . .
H31 H -0.0069 -0.3424 0.5834 0.082 Uiso 1 1 calc R . .
C32 C -0.0486(2) -0.4444(4) 0.5553(3) 0.0746(15) Uani 1 1 d . . .
H32 H -0.0498 -0.4487 0.5897 0.090 Uiso 1 1 calc R . .
C33 C -0.07312(17) -0.5039(3) 0.5101(3) 0.0662(13) Uani 1 1 d . . .
C34 C -0.07161(17) -0.4939(3) 0.4609(2) 0.0647(13) Uani 1 1 d . . .
H34 H -0.0887 -0.5319 0.4288 0.078 Uiso 1 1 calc R . .
C35 C -0.04594(16) -0.4301(3) 0.4564(2) 0.0599(12) Uani 1 1 d . . .
H35 H -0.0450 -0.4257 0.4218 0.072 Uiso 1 1 calc R . .
C36 C -0.0995(2) -0.5759(4) 0.5172(3) 0.0885(18) Uani 1 1 d . . .
H36A H -0.1108 -0.5569 0.5422 0.133 Uiso 1 1 d R . .
H36B H -0.0788 -0.6247 0.5356 0.133 Uiso 1 1 d R . .
H36C H -0.1260 -0.5924 0.4786 0.133 Uiso 1 1 d R . .
C37 C 0.21958(18) 0.0340(4) 0.6914(2) 0.0695(14) Uani 1 1 d . . .
H37A H 0.2230 -0.0119 0.7186 0.083 Uiso 1 1 calc R . .
H37B H 0.1922 0.0687 0.6820 0.083 Uiso 1 1 calc R . .
C38 C 0.2636(2) 0.0899(4) 0.7206(3) 0.0898(19) Uani 1 1 d . . .
H38A H 0.2612 0.1315 0.6915 0.108 Uiso 1 1 calc R . .
H38B H 0.2653 0.1221 0.7533 0.108 Uiso 1 1 calc R . .
C39 C 0.30645(18) 0.0405(4) 0.7433(2) 0.0775(16) Uani 1 1 d . . .
H39A H 0.3069 0.0154 0.7099 0.093 Uiso 1 1 calc R . .
H39B H 0.3065 -0.0067 0.7677 0.093 Uiso 1 1 calc R . .
C40 C 0.3504(3) 0.0936(5) 0.7802(4) 0.127(3) Uani 1 1 d . . .
H40A H 0.3484 0.1443 0.7572 0.152 Uiso 1 1 calc R . .
H40B H 0.3514 0.1136 0.8157 0.152 Uiso 1 1 calc R . .
C41 C 0.3938(3) 0.0492(7) 0.7986(4) 0.160(5) Uani 1 1 d . . .
H41A H 0.4200 0.0881 0.8210 0.240 Uiso 1 1 d R . .
H41B H 0.3934 0.0292 0.7638 0.240 Uiso 1 1 d R . .
H41C H 0.3971 0.0005 0.8232 0.240 Uiso 1 1 d R . .
C42 C 0.09890(13) 0.0857(2) 0.48006(16) 0.0391(8) Uani 1 1 d . . .
C43 C 0.11705(13) 0.0793(3) 0.44408(18) 0.0430(9) Uani 1 1 d . . .
C44 C 0.09050(15) 0.1003(3) 0.38398(18) 0.0483(10) Uani 1 1 d . . .
C45 C 0.04423(15) 0.1197(3) 0.35949(17) 0.0480(10) Uani 1 1 d . . .
H45 H 0.0252 0.1303 0.3185 0.058 Uiso 1 1 calc R . .
C46 C 0.02463(14) 0.1240(3) 0.39380(17) 0.0448(9) Uani 1 1 d . . .
C47 C 0.05248(13) 0.1077(3) 0.45404(17) 0.0416(9) Uani 1 1 d . . .
H47 H 0.0394 0.1118 0.4776 0.050 Uiso 1 1 calc R . .
C48 C 0.11241(18) 0.1041(4) 0.3479(2) 0.0646(13) Uani 1 1 d . . .
H48A H 0.1458 0.1153 0.3737 0.097 Uiso 1 1 d R . .
H48B H 0.0979 0.1497 0.3187 0.097 Uiso 1 1 d R . .
H48C H 0.1078 0.0497 0.3278 0.097 Uiso 1 1 d R . .
C49 C -0.05838(13) 0.1053(3) 0.32318(16) 0.0413(9) Uani 1 1 d . . .
C50 C -0.14421(14) 0.1056(3) 0.26011(18) 0.0481(10) Uani 1 1 d . . .
C51 C -0.15273(16) 0.0197(3) 0.2468(2) 0.0652(13) Uani 1 1 d . . .
H51 H -0.1288 -0.0206 0.2690 0.078 Uiso 1 1 calc R . .
C52 C -0.19558(18) -0.0073(4) 0.2017(3) 0.0731(15) Uani 1 1 d . . .
H52 H -0.2007 -0.0663 0.1929 0.088 Uiso 1 1 calc R . .
C53 C -0.23107(15) 0.0488(3) 0.16910(19) 0.0563(11) Uani 1 1 d . . .
C54 C -0.22262(18) 0.1322(4) 0.1818(2) 0.0736(15) Uani 1 1 d . . .
H54 H -0.2468 0.1722 0.1598 0.088 Uiso 1 1 calc R . .
C55 C -0.17975(17) 0.1606(3) 0.2260(2) 0.0698(14) Uani 1 1 d . . .
H55 H -0.1747 0.2199 0.2331 0.084 Uiso 1 1 calc R . .
C56 C -0.27807(18) 0.0165(4) 0.1208(2) 0.0798(17) Uani 1 1 d . . .
H56A H -0.2786 -0.0457 0.1224 0.120 Uiso 1 1 d R . .
H56B H -0.2838 0.0342 0.0825 0.120 Uiso 1 1 d R . .
H56C H -0.3023 0.0401 0.1261 0.120 Uiso 1 1 d R . .
C57 C 0.17042(15) -0.0268(3) 0.4566(2) 0.0587(12) Uani 1 1 d . . .
H57A H 0.1534 -0.0346 0.4135 0.070 Uiso 1 1 calc R . .
H57B H 0.1584 -0.0685 0.4728 0.070 Uiso 1 1 calc R . .
C58 C 0.22101(17) -0.0406(4) 0.4827(2) 0.0681(14) Uani 1 1 d . . .
H58A H 0.2364 -0.0467 0.5259 0.082 Uiso 1 1 calc R . .
H58B H 0.2343 0.0101 0.4752 0.082 Uiso 1 1 calc R . .
C59 C 0.23168(19) -0.1175(4) 0.4590(3) 0.0778(15) Uani 1 1 d . . .
H59A H 0.2129 -0.1657 0.4589 0.093 Uiso 1 1 calc R . .
H59B H 0.2217 -0.1062 0.4177 0.093 Uiso 1 1 calc R . .
C60 C 0.2813(2) -0.1435(4) 0.4918(3) 0.0865(18) Uani 1 1 d . . .
H60A H 0.2898 -0.1638 0.5312 0.104 Uiso 1 1 calc R . .
H60B H 0.3005 -0.0927 0.4977 0.104 Uiso 1 1 calc R . .
C61 C 0.2933(2) -0.2111(5) 0.4631(3) 0.097(2) Uani 1 1 d . . .
H61A H 0.3268 -0.2224 0.4870 0.145 Uiso 1 1 d R . .
H61B H 0.2848 -0.1921 0.4239 0.145 Uiso 1 1 d R . .
H61C H 0.2762 -0.2632 0.4597 0.145 Uiso 1 1 d R . .
C1L C 0.0000 0.3549(5) 0.2500 0.179(6) Uani 1 2 d SDU . .
H1L H -0.0104 0.4156 0.2440 0.215 Uiso 0.50 1 d PR . .
Cl1 Cl -0.0357(2) 0.3024(5) 0.2662(3) 0.192(3) Uani 0.50 1 d PDU . .
Cl2 Cl -0.0066(4) 0.3226(8) 0.1861(3) 0.298(5) Uani 0.50 1 d PDU . .
Cl3 Cl 0.0564(2) 0.3527(7) 0.3073(3) 0.298(5) Uani 0.50 1 d PDU . .

loop_
_atom_site_aniso_label
_atom_site_aniso_U_11
_atom_site_aniso_U_22
_atom_site_aniso_U_33
_atom_site_aniso_U_23
_atom_site_aniso_U_13
_atom_site_aniso_U_12
O1 0.0421(15) 0.0617(18) 0.0533(18) -0.0021(14) 0.0277(13) -0.0080(13)
O2 0.0473(17) 0.077(2) 0.0409(17) -0.0057(15) 0.0133(13) -0.0006(15)
O3 0.0429(15) 0.0662(19) 0.0456(16) -0.0089(14) 0.0284(13) -0.0009(13)
O4 0.0517(16) 0.0535(17) 0.0475(17) 0.0035(13) 0.0295(14) 0.0036(13)
O5 0.0602(18) 0.0619(18) 0.0419(17) -0.0019(14) 0.0302(14) 0.0042(14)
O6 0.0501(15) 0.0567(17) 0.0333(14) -0.0016(12) 0.0259(12) 0.0056(13)
N1 0.057(2) 0.0470(18) 0.046(2) 0.0034(15) 0.0360(17) 0.0034(16)
N2 0.057(2) 0.063(2) 0.053(2) 0.0090(17) 0.0385(18) 0.0034(17)
N3 0.066(2) 0.050(2) 0.0403(19) -0.0010(16) 0.0281(17) -0.0047(17)
N4 0.058(2) 0.064(2) 0.042(2) -0.0008(17) 0.0263(17) -0.0056(18)
N5 0.0449(18) 0.063(2) 0.0384(19) -0.0054(16) 0.0193(15) 0.0148(16)
N6 0.0432(18) 0.064(2) 0.046(2) -0.0058(17) 0.0204(16) 0.0089(16)
C1 0.0363(18) 0.055(2) 0.0305(19) -0.0037(16) 0.0201(15) 0.0004(16)
C2 0.0338(17) 0.052(2) 0.0244(17) -0.0004(15) 0.0155(14) -0.0009(16)
C3 0.0368(19) 0.056(2) 0.0325(19) 0.0007(17) 0.0192(16) 0.0010(17)
C4 0.044(2) 0.049(2) 0.037(2) -0.0048(17) 0.0167(17) -0.0010(17)
C5 0.049(2) 0.052(2) 0.034(2) -0.0060(17) 0.0233(17) 0.0017(18)
C6 0.042(2) 0.054(2) 0.0307(19) 0.0009(16) 0.0225(16) 0.0026(17)
C7 0.045(2) 0.048(2) 0.0296(19) -0.0035(15) 0.0227(16) -0.0014(16)
C8 0.056(3) 0.065(3) 0.055(3) -0.020(2) 0.027(2) -0.014(2)
C9 0.045(2) 0.054(2) 0.0282(19) -0.0048(17) 0.0216(16) -0.0010(18)
C10 0.048(2) 0.077(3) 0.035(2) 0.000(2) 0.0252(19) 0.000(2)
C11 0.057(3) 0.109(4) 0.054(3) 0.018(3) 0.038(2) 0.020(3)
C12 0.062(3) 0.116(5) 0.065(3) 0.020(3) 0.040(3) 0.028(3)
C13 0.045(2) 0.149(6) 0.039(3) -0.006(3) 0.025(2) 0.009(3)
C14 0.053(3) 0.143(5) 0.043(3) 0.008(3) 0.033(2) -0.002(3)
C15 0.049(2) 0.104(4) 0.040(2) 0.009(2) 0.027(2) -0.003(2)
C16 0.070(4) 0.206(9) 0.079(4) -0.009(5) 0.050(3) 0.024(5)
C17 0.066(3) 0.064(3) 0.046(3) 0.000(2) 0.031(2) -0.015(2)
C18 0.087(4) 0.090(4) 0.075(4) -0.012(3) 0.060(3) -0.028(3)
C19 0.139(7) 0.187(8) 0.087(5) 0.008(5) 0.080(5) -0.057(6)
C20 0.164(5) 0.167(5) 0.155(5) 0.009(3) 0.092(3) -0.011(3)
C21 0.289(9) 0.291(9) 0.286(9) 0.005(3) 0.155(5) -0.004(3)
C22 0.0420(19) 0.049(2) 0.0292(19) -0.0008(15) 0.0226(16) 0.0039(16)
C23 0.042(2) 0.063(3) 0.036(2) -0.0016(18) 0.0242(17) 0.0080(18)
C24 0.051(2) 0.061(3) 0.038(2) -0.0024(19) 0.0236(19) 0.012(2)
C25 0.058(2) 0.056(2) 0.046(2) 0.001(2) 0.031(2) 0.011(2)
C26 0.054(2) 0.050(2) 0.037(2) -0.0050(17) 0.0281(18) 0.0018(18)
C27 0.044(2) 0.050(2) 0.035(2) -0.0004(17) 0.0222(17) 0.0018(17)
C28 0.061(3) 0.075(3) 0.064(3) 0.010(3) 0.018(3) 0.019(3)
C29 0.053(2) 0.049(2) 0.041(2) -0.0052(18) 0.0258(19) 0.0071(19)
C30 0.053(2) 0.060(3) 0.050(3) -0.002(2) 0.026(2) 0.005(2)
C31 0.079(3) 0.075(3) 0.063(3) -0.017(3) 0.045(3) -0.019(3)
C32 0.084(4) 0.089(4) 0.067(3) -0.011(3) 0.051(3) -0.015(3)
C33 0.054(3) 0.062(3) 0.079(4) 0.003(3) 0.033(3) -0.001(2)
C34 0.056(3) 0.063(3) 0.066(3) -0.011(2) 0.027(2) -0.003(2)
C35 0.053(2) 0.069(3) 0.050(3) -0.003(2) 0.022(2) 0.001(2)
C36 0.086(4) 0.076(4) 0.117(5) -0.004(4) 0.063(4) -0.013(3)
C37 0.063(3) 0.089(4) 0.049(3) -0.002(3) 0.025(2) 0.008(3)
C38 0.093(4) 0.072(4) 0.063(4) 0.000(3) 0.013(3) 0.002(3)
C39 0.065(3) 0.088(4) 0.057(3) 0.013(3) 0.018(3) -0.007(3)
C40 0.096(5) 0.099(5) 0.106(6) 0.017(4) 0.001(4) -0.014(4)
C41 0.080(5) 0.213(11) 0.114(7) 0.050(7) 0.003(5) -0.053(6)
C42 0.045(2) 0.049(2) 0.0292(19) -0.0040(16) 0.0239(16) -0.0017(16)
C43 0.043(2) 0.054(2) 0.041(2) -0.0042(18) 0.0287(18) -0.0014(17)
C44 0.055(2) 0.065(3) 0.036(2) -0.0046(18) 0.0315(19) -0.005(2)
C45 0.057(2) 0.066(3) 0.0251(19) -0.0013(18) 0.0250(18) 0.003(2)
C46 0.046(2) 0.055(2) 0.036(2) -0.0044(17) 0.0234(18) 0.0032(18)
C47 0.045(2) 0.052(2) 0.034(2) -0.0025(17) 0.0247(17) 0.0025(17)
C48 0.071(3) 0.097(4) 0.050(3) -0.002(3) 0.048(2) -0.004(3)
C49 0.046(2) 0.052(2) 0.0274(19) 0.0084(16) 0.0212(16) 0.0101(17)
C50 0.044(2) 0.065(3) 0.040(2) -0.0005(19) 0.0251(18) 0.0097(19)
C51 0.049(3) 0.070(3) 0.062(3) 0.009(2) 0.020(2) 0.006(2)
C52 0.062(3) 0.070(3) 0.073(4) -0.002(3) 0.026(3) -0.002(3)
C53 0.046(2) 0.079(3) 0.044(2) -0.006(2) 0.024(2) 0.007(2)
C54 0.056(3) 0.082(4) 0.059(3) 0.004(3) 0.015(2) 0.026(3)
C55 0.063(3) 0.062(3) 0.070(3) -0.005(2) 0.026(3) 0.015(2)
C56 0.057(3) 0.106(4) 0.063(3) -0.014(3) 0.023(3) 0.013(3)
C57 0.051(2) 0.069(3) 0.062(3) -0.012(2) 0.034(2) 0.003(2)
C58 0.056(3) 0.083(4) 0.070(3) -0.006(3) 0.037(3) 0.006(3)
C59 0.069(3) 0.088(4) 0.077(4) 0.007(3) 0.040(3) 0.006(3)
C60 0.076(4) 0.107(5) 0.089(4) 0.007(4) 0.053(3) 0.013(3)
C61 0.097(5) 0.105(5) 0.110(5) -0.001(4) 0.069(4) 0.020(4)
C1L 0.180(7) 0.180(7) 0.177(7) 0.000 0.095(4) 0.000
Cl1 0.191(3) 0.190(4) 0.206(4) 0.009(3) 0.113(3) 0.018(3)
Cl2 0.312(6) 0.299(6) 0.288(6) 0.001(3) 0.163(4) -0.006(3)
Cl3 0.297(6) 0.299(6) 0.293(6) 0.001(3) 0.153(4) 0.003(3)

loop_
_atom_type_symbol
_atom_type_description
_atom_type_scat_dispersion_real
_atom_type_scat_dispersion_imag
_atom_type_scat_source
C C 0.0181 0.0091 'International Tables Vol C Tables 4.2.6.8 and 6.1.1.4'
H H 0.0000 0.0000 'International Tables Vol C Tables 4.2.6.8 and 6.1.1.4'
Cl Cl 0.3639 0.7018 'International Tables Vol C Tables 4.2.6.8 and 6.1.1.4'
N N 0.0311 0.0180 'International Tables Vol C Tables 4.2.6.8 and 6.1.1.4'
O O 0.0492 0.0322 'International Tables Vol C Tables 4.2.6.8 and 6.1.1.4'

loop_
_geom_angle_atom_site_label_1
_geom_angle_atom_site_label_2
_geom_angle_atom_site_label_3
_geom_angle
_geom_angle_site_symmetry_1
_geom_angle_site_symmetry_3
_geom_angle_publ_flag
C3 O1 C17 113.4(3) . . ?
C23 O2 C37 114.9(4) . . ?
C43 O3 C57 113.4(3) . . ?
C9 N1 C6 123.8(3) . . ?
C9 N1 H1N 117.1 . . ?
C6 N1 H1N 119.1 . . ?
C9 N2 C10 125.2(4) . . ?
C9 N2 H2N 113.1 . . ?
C10 N2 H2N 120.1 . . ?
C29 N3 C26 124.4(4) . . ?
C29 N3 H4N 123.1 . . ?
C26 N3 H4N 112.2 . . ?
C29 N4 C30 127.9(4) . . ?
C29 N4 H3N 113.5 . . ?
C30 N4 H3N 112.7 . . ?
C49 N5 C46 123.2(3) . . ?
C49 N5 H5N 111.4 . . ?
C46 N5 H5N 125.1 . . ?
C49 N6 C50 125.8(4) . . ?
C49 N6 H6N 121.1 . . ?
C50 N6 H6N 112.8 . . ?
C42 C1 C22 112.9(3) . . ?
C42 C1 C2 112.1(3) . . ?
C22 C1 C2 111.6(3) . . ?
C42 C1 H1 106.6 . . ?
C22 C1 H1 106.6 . . ?
C2 C1 H1 106.6 . . ?
C3 C2 C7 119.4(3) . . ?
C3 C2 C1 119.7(3) . . ?
C7 C2 C1 120.9(3) . . ?
C2 C3 O1 120.0(3) . . ?
C2 C3 C4 121.5(4) . . ?
O1 C3 C4 118.4(4) . . ?
C5 C4 C3 118.0(4) . . ?
C5 C4 C8 120.9(4) . . ?
C3 C4 C8 121.0(4) . . ?
C6 C5 C4 120.7(4) . . ?
C6 C5 H5 119.6 . . ?
C4 C5 H5 119.6 . . ?
C5 C6 C7 120.7(4) . . ?
C5 C6 N1 120.9(3) . . ?
C7 C6 N1 118.4(4) . . ?
C6 C7 C2 119.5(4) . . ?
C6 C7 H7 120.3 . . ?
C2 C7 H7 120.3 . . ?
C4 C8 H8A 109.5 . . ?
C4 C8 H8B 109.5 . . ?
H8A C8 H8B 109.5 . . ?
C4 C8 H8C 109.5 . . ?
H8A C8 H8C 109.5 . . ?
H8B C8 H8C 109.5 . . ?
O4 C9 N1 123.2(4) . . ?
O4 C9 N2 123.1(4) . . ?
N1 C9 N2 113.6(4) . . ?
C11 C10 C15 118.1(4) . . ?
C11 C10 N2 123.7(4) . . ?
C15 C10 N2 118.2(4) . . ?
C10 C11 C12 121.0(5) . . ?
C10 C11 H11 119.5 . . ?
C12 C11 H11 119.5 . . ?
C11 C12 C13 120.8(5) . . ?
C11 C12 H12 119.6 . . ?
C13 C12 H12 119.6 . . ?
C14 C13 C12 117.4(5) . . ?
C14 C13 C16 122.2(5) . . ?
C12 C13 C16 120.4(6) . . ?
C13 C14 C15 122.8(5) . . ?
C13 C14 H14 118.6 . . ?
C15 C14 H14 118.6 . . ?
C14 C15 C10 119.8(5) . . ?
C14 C15 H15 120.1 . . ?
C10 C15 H15 120.1 . . ?
C13 C16 H16A 109.5 . . ?
C13 C16 H16B 109.5 . . ?
H16A C16 H16B 109.5 . . ?
C13 C16 H16C 109.5 . . ?
H16A C16 H16C 109.5 . . ?
H16B C16 H16C 109.5 . . ?
O1 C17 C18 108.1(4) . . ?
O1 C17 H17A 110.1 . . ?
C18 C17 H17A 110.1 . . ?
O1 C17 H17B 110.1 . . ?
C18 C17 H17B 110.1 . . ?
H17A C17 H17B 108.4 . . ?
C19 C18 C17 112.2(5) . . ?
C19 C18 H18A 109.2 . . ?
C17 C18 H18A 109.2 . . ?
C19 C18 H18B 109.2 . . ?
C17 C18 H18B 109.2 . . ?
H18A C18 H18B 107.9 . . ?
C18 C19 C20 110.7(8) . . ?
C18 C19 H19A 109.5 . . ?
C20 C19 H19A 109.5 . . ?
C18 C19 H19B 109.5 . . ?
C20 C19 H19B 109.5 . . ?
H19A C19 H19B 108.1 . . ?
C21 C20 C19 107.1(11) . . ?
C21 C20 H20A 110.3 . . ?
C19 C20 H20A 110.3 . . ?
C21 C20 H20B 110.3 . . ?
C19 C20 H20B 110.3 . . ?
H20A C20 H20B 108.6 . . ?
C20 C21 H21A 109.5 . . ?
C20 C21 H21B 109.4 . . ?
H21A C21 H21B 109.5 . . ?
C20 C21 H21C 109.5 . . ?
H21A C21 H21C 109.5 . . ?
H21B C21 H21C 109.5 . . ?
C27 C22 C23 118.2(4) . . ?
C27 C22 C1 121.6(3) . . ?
C23 C22 C1 120.1(4) . . ?
O2 C23 C24 119.3(4) . . ?
O2 C23 C22 118.7(4) . . ?
C24 C23 C22 121.9(4) . . ?
C25 C24 C23 117.9(4) . . ?
C25 C24 C28 121.3(4) . . ?
C23 C24 C28 120.8(4) . . ?
C26 C25 C24 121.7(4) . . ?
C26 C25 H25 119.2 . . ?
C24 C25 H25 119.2 . . ?
C25 C26 C27 119.3(4) . . ?
C25 C26 N3 122.5(4) . . ?
C27 C26 N3 118.1(4) . . ?
C26 C27 C22 121.1(4) . . ?
C26 C27 H27 119.5 . . ?
C22 C27 H27 119.5 . . ?
C24 C28 H28A 109.5 . . ?
C24 C28 H28B 109.5 . . ?
H28A C28 H28B 109.5 . . ?
C24 C28 H28C 109.5 . . ?
H28A C28 H28C 109.5 . . ?
H28B C28 H28C 109.5 . . ?
O5 C29 N4 123.8(4) . . ?
O5 C29 N3 122.6(4) . . ?
N4 C29 N3 113.6(4) . . ?
C35 C30 C31 117.8(5) . . ?
C35 C30 N4 118.1(4) . . ?
C31 C30 N4 124.1(4) . . ?
C32 C31 C30 120.2(5) . . ?
C32 C31 H31 119.9 . . ?
C30 C31 H31 119.9 . . ?
C31 C32 C33 122.4(5) . . ?
C31 C32 H32 118.8 . . ?
C33 C32 H32 118.8 . . ?
C34 C33 C32 116.9(5) . . ?
C34 C33 C36 122.7(5) . . ?
C32 C33 C36 120.3(5) . . ?
C33 C34 C35 121.5(5) . . ?
C33 C34 H34 119.2 . . ?
C35 C34 H34 119.2 . . ?
C34 C35 C30 121.1(5) . . ?
C34 C35 H35 119.5 . . ?
C30 C35 H35 119.5 . . ?
C33 C36 H36A 109.5 . . ?
C33 C36 H36B 109.5 . . ?
H36A C36 H36B 109.5 . . ?
C33 C36 H36C 109.5 . . ?
H36A C36 H36C 109.5 . . ?
H36B C36 H36C 109.5 . . ?
O2 C37 C38 108.7(5) . . ?
O2 C37 H37A 109.9 . . ?
C38 C37 H37A 109.9 . . ?
O2 C37 H37B 109.9 . . ?
C38 C37 H37B 109.9 . . ?
H37A C37 H37B 108.3 . . ?
C39 C38 C37 112.9(5) . . ?
C39 C38 H38A 109.0 . . ?
C37 C38 H38A 109.0 . . ?
C39 C38 H38B 109.0 . . ?
C37 C38 H38B 109.0 . . ?
H38A C38 H38B 107.8 . . ?
C38 C39 C40 113.1(6) . . ?
C38 C39 H39A 109.0 . . ?
C40 C39 H39A 109.0 . . ?
C38 C39 H39B 109.0 . . ?
C40 C39 H39B 109.0 . . ?
H39A C39 H39B 107.8 . . ?
C41 C40 C39 114.9(7) . . ?
C41 C40 H40A 108.5 . . ?
C39 C40 H40A 108.5 . . ?
C41 C40 H40B 108.5 . . ?
C39 C40 H40B 108.5 . . ?
H40A C40 H40B 107.5 . . ?
C40 C41 H41A 109.5 . . ?
C40 C41 H41B 109.5 . . ?
H41A C41 H41B 109.5 . . ?
C40 C41 H41C 109.5 . . ?
H41A C41 H41C 109.5 . . ?
H41B C41 H41C 109.5 . . ?
C47 C42 C43 118.1(3) . . ?
C47 C42 C1 122.2(3) . . ?
C43 C42 C1 119.7(3) . . ?
O3 C43 C42 118.0(3) . . ?
O3 C43 C44 119.9(3) . . ?
C42 C43 C44 121.8(4) . . ?
C45 C44 C43 118.1(3) . . ?
C45 C44 C48 120.9(4) . . ?
C43 C44 C48 120.9(4) . . ?
C44 C45 C46 121.3(4) . . ?
C44 C45 H45 119.3 . . ?
C46 C45 H45 119.3 . . ?
C47 C46 C45 119.3(4) . . ?
C47 C46 N5 119.1(3) . . ?
C45 C46 N5 121.5(4) . . ?
C42 C47 C46 121.1(3) . . ?
C42 C47 H47 119.5 . . ?
C46 C47 H47 119.5 . . ?
C44 C48 H48A 109.5 . . ?
C44 C48 H48B 109.5 . . ?
H48A C48 H48B 109.5 . . ?
C44 C48 H48C 109.5 . . ?
H48A C48 H48C 109.5 . . ?
H48B C48 H48C 109.5 . . ?
O6 C49 N6 123.9(4) . . ?
O6 C49 N5 122.2(3) . . ?
N6 C49 N5 113.9(3) . . ?
C55 C50 C51 117.1(4) . . ?
C55 C50 N6 120.0(4) . . ?
C51 C50 N6 123.0(4) . . ?
C52 C51 C50 120.4(5) . . ?
C52 C51 H51 119.8 . . ?
C50 C51 H51 119.8 . . ?
C53 C52 C51 121.5(5) . . ?
C53 C52 H52 119.3 . . ?
C51 C52 H52 119.3 . . ?
C54 C53 C52 118.0(5) . . ?
C54 C53 C56 122.0(5) . . ?
C52 C53 C56 120.0(5) . . ?
C53 C54 C55 121.3(5) . . ?
C53 C54 H54 119.3 . . ?
C55 C54 H54 119.3 . . ?
C50 C55 C54 121.7(5) . . ?
C50 C55 H55 119.2 . . ?
C54 C55 H55 119.2 . . ?
C53 C56 H56A 109.5 . . ?
C53 C56 H56B 109.5 . . ?
H56A C56 H56B 109.5 . . ?
C53 C56 H56C 109.5 . . ?
H56A C56 H56C 109.5 . . ?
H56B C56 H56C 109.5 . . ?
O3 C57 C58 109.0(4) . . ?
O3 C57 H57A 109.9 . . ?
C58 C57 H57A 109.9 . . ?
O3 C57 H57B 109.9 . . ?
C58 C57 H57B 109.9 . . ?
H57A C57 H57B 108.3 . . ?
C57 C58 C59 113.5(5) . . ?
C57 C58 H58A 108.9 . . ?
C59 C58 H58A 108.9 . . ?
C57 C58 H58B 108.9 . . ?
C59 C58 H58B 108.9 . . ?
H58A C58 H58B 107.7 . . ?
C60 C59 C58 115.1(5) . . ?
C60 C59 H59A 108.5 . . ?
C58 C59 H59A 108.5 . . ?
C60 C59 H59B 108.5 . . ?
C58 C59 H59B 108.5 . . ?
H59A C59 H59B 107.5 . . ?
C59 C60 C61 115.2(6) . . ?
C59 C60 H60A 108.5 . . ?
C61 C60 H60A 108.5 . . ?
C59 C60 H60B 108.5 . . ?
C61 C60 H60B 108.5 . . ?
H60A C60 H60B 107.5 . . ?
C60 C61 H61A 109.5 . . ?
C60 C61 H61B 109.5 . . ?
H61A C61 H61B 109.5 . . ?
C60 C61 H61C 109.5 . . ?
H61A C61 H61C 109.5 . . ?
H61B C61 H61C 109.5 . . ?
Cl2 C1L Cl2 145.0(7) . 2 ?
Cl2 C1L Cl3 66.3(2) . 2 ?
Cl2 C1L Cl3 112.90(18) 2 2 ?
Cl2 C1L Cl3 112.90(18) . . ?
Cl2 C1L Cl3 66.3(2) 2 . ?
Cl3 C1L Cl3 177.6(7) 2 . ?
Cl2 C1L Cl1 112.85(19) . . ?
Cl2 C1L Cl1 47.2(3) 2 . ?
Cl3 C1L Cl1 67.1(3) 2 . ?
Cl3 C1L Cl1 111.66(18) . . ?
Cl2 C1L Cl1 47.2(3) . 2 ?
Cl2 C1L Cl1 112.85(19) 2 2 ?
Cl3 C1L Cl1 111.66(18) 2 2 ?
Cl3 C1L Cl1 67.1(3) . 2 ?
Cl1 C1L Cl1 122.1(6) . 2 ?
Cl2 C1L H1L 106.3 . . ?
Cl2 C1L H1L 107.1 2 . ?
Cl3 C1L H1L 75.2 2 . ?
Cl3 C1L H1L 107.2 . . ?
Cl1 C1L H1L 105.3 . . ?
Cl1 C1L H1L 131.3 2 . ?
Cl2 Cl1 C1L 65.8(2) 2 . ?
Cl2 Cl1 Cl3 120.5(3) 2 2 ?
C1L Cl1 Cl3 56.37(18) . 2 ?
Cl1 Cl2 C1L 67.1(2) 2 . ?
Cl1 Cl2 Cl3 122.0(3) 2 2 ?
C1L Cl2 Cl3 57.19(14) . 2 ?
C1L Cl3 Cl2 56.49(13) . 2 ?
C1L Cl3 Cl1 56.53(17) . 2 ?
Cl2 Cl3 Cl1 98.3(4) 2 2 ?

loop_
_geom_bond_atom_site_label_1
_geom_bond_atom_site_label_2
_geom_bond_distance
_geom_bond_site_symmetry_2
_geom_bond_publ_flag
O1 C3 1.386(4) . ?
O1 C17 1.434(5) . ?
O2 C23 1.390(5) . ?
O2 C37 1.392(6) . ?
O3 C43 1.379(5) . ?
O3 C57 1.437(5) . ?
O4 C9 1.232(5) . ?
O5 C29 1.251(5) . ?
O6 C49 1.234(5) . ?
N1 C9 1.346(5) . ?
N1 C6 1.424(5) . ?
N1 H1N 0.8477 . ?
N2 C9 1.367(5) . ?
N2 C10 1.406(5) . ?
N2 H2N 0.9291 . ?
N3 C29 1.360(5) . ?
N3 C26 1.412(5) . ?
N3 H4N 1.0516 . ?
N4 C29 1.349(5) . ?
N4 C30 1.409(6) . ?
N4 H3N 0.9837 . ?
N5 C49 1.361(5) . ?
N5 C46 1.409(5) . ?
N5 H5N 0.8366 . ?
N6 C49 1.354(5) . ?
N6 C50 1.424(5) . ?
N6 H6N 1.0729 . ?
C1 C42 1.517(5) . ?
C1 C22 1.526(6) . ?
C1 C2 1.526(5) . ?
C1 H1 1.0000 . ?
C2 C3 1.377(5) . ?
C2 C7 1.393(5) . ?
C3 C4 1.408(6) . ?
C4 C5 1.390(6) . ?
C4 C8 1.501(6) . ?
C5 C6 1.376(6) . ?
C5 H5 0.9500 . ?
C6 C7 1.393(5) . ?
C7 H7 0.9500 . ?
C8 H8A 0.9800 . ?
C8 H8B 0.9800 . ?
C8 H8C 0.9800 . ?
C10 C11 1.371(7) . ?
C10 C15 1.392(6) . ?
C11 C12 1.374(7) . ?
C11 H11 0.9500 . ?
C12 C13 1.394(8) . ?
C12 H12 0.9500 . ?
C13 C14 1.350(8) . ?
C13 C16 1.539(7) . ?
C14 C15 1.372(7) . ?
C14 H14 0.9500 . ?
C15 H15 0.9500 . ?
C16 H16A 0.9800 . ?
C16 H16B 0.9800 . ?
C16 H16C 0.9800 . ?
C17 C18 1.515(7) . ?
C17 H17A 0.9900 . ?
C17 H17B 0.9900 . ?
C18 C19 1.500(9) . ?
C18 H18A 0.9900 . ?
C18 H18B 0.9900 . ?
C19 C20 1.533(12) . ?
C19 H19A 0.9900 . ?
C19 H19B 0.9900 . ?
C20 C21 1.530(18) . ?
C20 H20A 0.9900 . ?
C20 H20B 0.9900 . ?
C21 H21A 0.9800 . ?
C21 H21B 0.9800 . ?
C21 H21C 0.9800 . ?
C22 C27 1.390(5) . ?
C22 C23 1.396(5) . ?
C23 C24 1.392(6) . ?
C24 C25 1.390(6) . ?
C24 C28 1.502(6) . ?
C25 C26 1.380(6) . ?
C25 H25 0.9500 . ?
C26 C27 1.388(6) . ?
C27 H27 0.9500 . ?
C28 H28A 0.9800 . ?
C28 H28B 0.9800 . ?
C28 H28C 0.9800 . ?
C30 C35 1.385(6) . ?
C30 C31 1.390(7) . ?
C31 C32 1.353(7) . ?
C31 H31 0.9500 . ?
C32 C33 1.403(8) . ?
C32 H32 0.9500 . ?
C33 C34 1.361(8) . ?
C33 C36 1.520(7) . ?
C34 C35 1.378(7) . ?
C34 H34 0.9500 . ?
C35 H35 0.9500 . ?
C36 H36A 0.9800 . ?
C36 H36B 0.9800 . ?
C36 H36C 0.9800 . ?
C37 C38 1.542(8) . ?
C37 H37A 0.9900 . ?
C37 H37B 0.9900 . ?
C38 C39 1.466(8) . ?
C38 H38A 0.9900 . ?
C38 H38B 0.9900 . ?
C39 C40 1.527(9) . ?
C39 H39A 0.9900 . ?
C39 H39B 0.9900 . ?
C40 C41 1.460(12) . ?
C40 H40A 0.9900 . ?
C40 H40B 0.9900 . ?
C41 H41A 0.9800 . ?
C41 H41B 0.9800 . ?
C41 H41C 0.9800 . ?
C42 C47 1.387(5) . ?
C42 C43 1.402(5) . ?
C43 C44 1.407(6) . ?
C44 C45 1.377(6) . ?
C44 C48 1.507(5) . ?
C45 C46 1.399(5) . ?
C45 H45 0.9500 . ?
C46 C47 1.397(6) . ?
C47 H47 0.9500 . ?
C48 H48A 0.9800 . ?
C48 H48B 0.9800 . ?
C48 H48C 0.9800 . ?
C50 C55 1.366(6) . ?
C50 C51 1.389(7) . ?
C51 C52 1.375(7) . ?
C51 H51 0.9500 . ?
C52 C53 1.370(7) . ?
C52 H52 0.9500 . ?
C53 C54 1.349(7) . ?
C53 C56 1.512(7) . ?
C54 C55 1.375(7) . ?
C54 H54 0.9500 . ?
C55 H55 0.9500 . ?
C56 H56A 0.9800 . ?
C56 H56B 0.9800 . ?
C56 H56C 0.9800 . ?
C57 C58 1.487(6) . ?
C57 H57A 0.9900 . ?
C57 H57B 0.9900 . ?
C58 C59 1.500(8) . ?
C58 H58A 0.9900 . ?
C58 H58B 0.9900 . ?
C59 C60 1.484(8) . ?
C59 H59A 0.9900 . ?
C59 H59B 0.9900 . ?
C60 C61 1.495(9) . ?
C60 H60A 0.9900 . ?
C60 H60B 0.9900 . ?
C61 H61A 0.9800 . ?
C61 H61B 0.9800 . ?
C61 H61C 0.9800 . ?
C1L Cl2 1.689(6) . ?
C1L Cl2 1.689(6) 2 ?
C1L Cl3 1.703(6) 2 ?
C1L Cl3 1.703(6) . ?
C1L Cl1 1.706(5) . ?
C1L Cl1 1.706(5) 2 ?
C1L H1L 1.0004 . ?
Cl1 Cl2 1.358(10) 2 ?
Cl1 Cl3 1.884(10) 2 ?
Cl2 Cl1 1.358(10) 2 ?
Cl2 Cl3 1.855(8) 2 ?
Cl3 Cl2 1.855(8) 2 ?
Cl3 Cl1 1.884(10) 2 ?

loop_
_geom_hbond_atom_site_label_D
_geom_hbond_atom_site_label_H
_geom_hbond_atom_site_label_A
_geom_hbond_distance_DH
_geom_hbond_distance_HA
_geom_hbond_distance_DA
_geom_hbond_angle_DHA
_geom_hbond_site_symmetry_A
N1 H1N O6 0.85 1.99 2.816(4) 166.1 5_556
N2 H2N O6 0.93 2.46 3.285(5) 147.9 5_556
N3 H4N O4 1.05 1.85 2.846(5) 156.3 5_556
N4 H3N O4 0.98 2.32 3.143(5) 140.3 5_556
N5 H5N O5 0.84 2.03 2.848(4) 166.1 5_556
N6 H6N O5 1.07 2.33 3.191(5) 136.3 5_556

loop_
_geom_torsion_atom_site_label_1
_geom_torsion_atom_site_label_2
_geom_torsion_atom_site_label_3
_geom_torsion_atom_site_label_4
_geom_torsion
_geom_torsion_site_symmetry_1
_geom_torsion_site_symmetry_2
_geom_torsion_site_symmetry_3
_geom_torsion_site_symmetry_4
_geom_torsion_publ_flag
C42 C1 C2 C3 -91.2(4) . . . . ?
C22 C1 C2 C3 141.0(3) . . . . ?
C42 C1 C2 C7 89.3(4) . . . . ?
C22 C1 C2 C7 -38.5(5) . . . . ?
C7 C2 C3 O1 179.1(3) . . . . ?
C1 C2 C3 O1 -0.4(5) . . . . ?
C7 C2 C3 C4 3.0(6) . . . . ?
C1 C2 C3 C4 -176.5(4) . . . . ?
C17 O1 C3 C2 90.1(4) . . . . ?
C17 O1 C3 C4 -93.7(4) . . . . ?
C2 C3 C4 C5 -4.3(6) . . . . ?
O1 C3 C4 C5 179.6(3) . . . . ?
C2 C3 C4 C8 174.3(4) . . . . ?
O1 C3 C4 C8 -1.9(6) . . . . ?
C3 C4 C5 C6 1.7(6) . . . . ?
C8 C4 C5 C6 -176.8(4) . . . . ?
C4 C5 C6 C7 2.0(6) . . . . ?
C4 C5 C6 N1 179.0(4) . . . . ?
C9 N1 C6 C5 49.1(6) . . . . ?
C9 N1 C6 C7 -133.8(4) . . . . ?
C5 C6 C7 C2 -3.3(6) . . . . ?
N1 C6 C7 C2 179.6(3) . . . . ?
C3 C2 C7 C6 0.8(6) . . . . ?
C1 C2 C7 C6 -179.7(3) . . . . ?
C6 N1 C9 O4 3.3(6) . . . . ?
C6 N1 C9 N2 -177.9(3) . . . . ?
C10 N2 C9 O4 -12.1(6) . . . . ?
C10 N2 C9 N1 169.1(4) . . . . ?
C9 N2 C10 C11 33.3(7) . . . . ?
C9 N2 C10 C15 -147.0(4) . . . . ?
C15 C10 C11 C12 2.7(8) . . . . ?
N2 C10 C11 C12 -177.6(5) . . . . ?
C10 C11 C12 C13 -1.8(10) . . . . ?
C11 C12 C13 C14 -0.2(9) . . . . ?
C11 C12 C13 C16 178.6(6) . . . . ?
C12 C13 C14 C15 1.1(9) . . . . ?
C16 C13 C14 C15 -177.6(6) . . . . ?
C13 C14 C15 C10 -0.1(9) . . . . ?
C11 C10 C15 C14 -1.8(8) . . . . ?
N2 C10 C15 C14 178.4(5) . . . . ?
C3 O1 C17 C18 -157.5(4) . . . . ?
O1 C17 C18 C19 179.8(5) . . . . ?
C17 C18 C19 C20 -178.3(7) . . . . ?
C18 C19 C20 C21 -180.0(10) . . . . ?
C42 C1 C22 C27 -34.3(5) . . . . ?
C2 C1 C22 C27 93.1(4) . . . . ?
C42 C1 C22 C23 148.6(3) . . . . ?
C2 C1 C22 C23 -84.1(4) . . . . ?
C37 O2 C23 C24 -84.4(5) . . . . ?
C37 O2 C23 C22 99.4(5) . . . . ?
C27 C22 C23 O2 177.6(3) . . . . ?
C1 C22 C23 O2 -5.2(5) . . . . ?
C27 C22 C23 C24 1.5(6) . . . . ?
C1 C22 C23 C24 178.7(3) . . . . ?
O2 C23 C24 C25 -179.4(4) . . . . ?
C22 C23 C24 C25 -3.3(6) . . . . ?
O2 C23 C24 C28 -0.5(6) . . . . ?
C22 C23 C24 C28 175.6(4) . . . . ?
C23 C24 C25 C26 2.3(6) . . . . ?
C28 C24 C25 C26 -176.6(4) . . . . ?
C24 C25 C26 C27 0.5(6) . . . . ?
C24 C25 C26 N3 176.3(4) . . . . ?
C29 N3 C26 C25 54.9(6) . . . . ?
C29 N3 C26 C27 -129.2(4) . . . . ?
C25 C26 C27 C22 -2.4(6) . . . . ?
N3 C26 C27 C22 -178.4(3) . . . . ?
C23 C22 C27 C26 1.4(6) . . . . ?
C1 C22 C27 C26 -175.7(3) . . . . ?
C30 N4 C29 O5 -11.0(7) . . . . ?
C30 N4 C29 N3 171.0(4) . . . . ?
C26 N3 C29 O5 -3.4(6) . . . . ?
C26 N3 C29 N4 174.6(4) . . . . ?
C29 N4 C30 C35 -151.7(4) . . . . ?
C29 N4 C30 C31 28.1(7) . . . . ?
C35 C30 C31 C32 -0.2(8) . . . . ?
N4 C30 C31 C32 179.9(5) . . . . ?
C30 C31 C32 C33 0.9(9) . . . . ?
C31 C32 C33 C34 -1.9(9) . . . . ?
C31 C32 C33 C36 177.8(6) . . . . ?
C32 C33 C34 C35 2.2(8) . . . . ?
C36 C33 C34 C35 -177.5(5) . . . . ?
C33 C34 C35 C30 -1.6(8) . . . . ?
C31 C30 C35 C34 0.5(7) . . . . ?
N4 C30 C35 C34 -179.6(4) . . . . ?
C23 O2 C37 C38 178.0(4) . . . . ?
O2 C37 C38 C39 -67.8(6) . . . . ?
C37 C38 C39 C40 -171.4(6) . . . . ?
C38 C39 C40 C41 -173.9(7) . . . . ?
C22 C1 C42 C47 96.6(4) . . . . ?
C2 C1 C42 C47 -30.5(5) . . . . ?
C22 C1 C42 C43 -84.5(4) . . . . ?
C2 C1 C42 C43 148.4(4) . . . . ?
C57 O3 C43 C42 107.9(4) . . . . ?
C57 O3 C43 C44 -77.0(5) . . . . ?
C47 C42 C43 O3 179.5(4) . . . . ?
C1 C42 C43 O3 0.5(6) . . . . ?
C47 C42 C43 C44 4.5(6) . . . . ?
C1 C42 C43 C44 -174.5(4) . . . . ?
O3 C43 C44 C45 178.8(4) . . . . ?
C42 C43 C44 C45 -6.2(6) . . . . ?
O3 C43 C44 C48 -3.0(6) . . . . ?
C42 C43 C44 C48 172.0(4) . . . . ?
C43 C44 C45 C46 4.1(7) . . . . ?
C48 C44 C45 C46 -174.1(4) . . . . ?
C44 C45 C46 C47 -0.5(7) . . . . ?
C44 C45 C46 N5 177.5(4) . . . . ?
C49 N5 C46 C47 -125.7(4) . . . . ?
C49 N5 C46 C45 56.3(6) . . . . ?
C43 C42 C47 C46 -0.6(6) . . . . ?
C1 C42 C47 C46 178.4(4) . . . . ?
C45 C46 C47 C42 -1.4(6) . . . . ?
N5 C46 C47 C42 -179.4(4) . . . . ?
C50 N6 C49 O6 -0.8(7) . . . . ?
C50 N6 C49 N5 -179.1(4) . . . . ?
C46 N5 C49 O6 1.7(6) . . . . ?
C46 N5 C49 N6 180.0(4) . . . . ?
C49 N6 C50 C55 -144.2(5) . . . . ?
C49 N6 C50 C51 35.1(7) . . . . ?
C55 C50 C51 C52 -1.0(8) . . . . ?
N6 C50 C51 C52 179.7(5) . . . . ?
C50 C51 C52 C53 -0.7(9) . . . . ?
C51 C52 C53 C54 1.1(9) . . . . ?
C51 C52 C53 C56 -178.5(5) . . . . ?
C52 C53 C54 C55 0.1(9) . . . . ?
C56 C53 C54 C55 179.7(5) . . . . ?
C51 C50 C55 C54 2.2(8) . . . . ?
N6 C50 C55 C54 -178.5(5) . . . . ?
C53 C54 C55 C50 -1.8(9) . . . . ?
C43 O3 C57 C58 175.5(4) . . . . ?
O3 C57 C58 C59 -165.2(4) . . . . ?
C57 C58 C59 C60 -168.4(5) . . . . ?
C58 C59 C60 C61 -170.8(6) . . . . ?
